data_7004795
loop_
_publ_author_name
'Zhao, Shu-Bin'
'Liu, Guo-hui'
'Song, Datong'
'Wang, Suning'

_publ_section_title
;
 Impact of the linker groups in bis(7-azaindol-1-yl) chelate ligands on
 structures and stability of Pt(N,N-L)R2 complexes
;
_journal_issue 48
_journal_name_full 'Dalton Transactions'
_journal_page_first 6953
_journal_page_last 6965
_journal_paper_doi 10.1039/b813501k
_journal_year 2008
_chemical_formula_sum 'C27 H22 N4 Pt'
_chemical_formula_weight 597.58
_chemical_name_systematic
;
?
;
_space_group_IT_number 14
_symmetry_cell_setting monoclinic
_symmetry_space_group_name_Hall '-P 2yn'
_symmetry_space_group_name_H-M 'P 1 21/n 1'
_atom_sites_solution_hydrogens geom
_atom_sites_solution_primary direct
_atom_sites_solution_secondary difmap
_audit_creation_method SHELXL-97
_cell_angle_alpha 90.00
_cell_angle_beta 93.953(6)
_cell_angle_gamma 90.00
_cell_formula_units_Z 4
_cell_length_a 12.238(3)
_cell_length_b 11.930(3)
_cell_length_c 18.202(4)
_cell_measurement_temperature 293(2)
_cell_volume 2651.2(11)
_computing_structure_refinement 'SHELXL-97 (Sheldrick, 1997)'
_computing_structure_solution 'SHELXS-97 (Sheldrick, 1990)'
_diffrn_ambient_temperature 293(2)
_diffrn_measured_fraction_theta_full 0.996
_diffrn_measured_fraction_theta_max 0.996
_diffrn_measurement_device_type Apex
_diffrn_radiation_monochromator graphite
_diffrn_radiation_source 'fine-focus sealed tube'
_diffrn_radiation_type MoK\a
_diffrn_radiation_wavelength 0.71073
_diffrn_reflns_av_R_equivalents 0.0332
_diffrn_reflns_av_sigmaI/netI 0.0715
_diffrn_reflns_limit_h_max 15
_diffrn_reflns_limit_h_min -13
_diffrn_reflns_limit_k_max 15
_diffrn_reflns_limit_k_min -15
_diffrn_reflns_limit_l_max 23
_diffrn_reflns_limit_l_min -23
_diffrn_reflns_number 17999
_diffrn_reflns_theta_full 27.00
_diffrn_reflns_theta_max 27.00
_diffrn_reflns_theta_min 1.94
_exptl_absorpt_coefficient_mu 5.312
_exptl_absorpt_correction_T_max 0.4164
_exptl_absorpt_correction_T_min 0.4164
_exptl_absorpt_correction_type multi-scan
_exptl_crystal_colour colorless
_exptl_crystal_density_diffrn 1.497
_exptl_crystal_density_method 'not measured'
_exptl_crystal_description block
_exptl_crystal_F_000 1160
_exptl_crystal_size_max 0.20
_exptl_crystal_size_mid 0.20
_exptl_crystal_size_min 0.20
_platon_squeeze_details 'One disordered THF per molecule was found and removed by squeeze.'
_refine_diff_density_max 1.031
_refine_diff_density_min -0.526
_refine_diff_density_rms 0.080
_refine_ls_extinction_method none
_refine_ls_goodness_of_fit_ref 0.723
_refine_ls_hydrogen_treatment constr
_refine_ls_matrix_type full
_refine_ls_number_parameters 289
_refine_ls_number_reflns 5766
_refine_ls_number_restraints 0
_refine_ls_restrained_S_all 0.723
_refine_ls_R_factor_all 0.0468
_refine_ls_R_factor_gt 0.0251
_refine_ls_shift/su_max 0.001
_refine_ls_shift/su_mean 0.000
_refine_ls_structure_factor_coef Fsqd
_refine_ls_weighting_details 'calc w=1/[\s^2^(Fo^2^)+(0.0110P)^2^+0.0000P] where P=(Fo^2^+2Fc^2^)/3'
_refine_ls_weighting_scheme calc
_refine_ls_wR_factor_gt 0.0382
_refine_ls_wR_factor_ref 0.0401
_reflns_number_gt 3678
_reflns_number_total 5766
_reflns_threshold_expression >2sigma(I)
_cod_data_source_file b813501k.txt
_cod_data_source_block sdt62a
_cod_depositor_comments
;
The following automatic conversions were performed:
'_exptl_absorpt_correction_type' value 'Multi-scan' changed to
'multi-scan' according to
'/home/saulius/struct/CIF-dictionaries/cif_core.dic' dictionary named
'cif_core.dic' version 2.4.1 from 2010-06-29.

Automatic conversion script
Id: cif_fix_enum 1527 2010-12-29 10:47:43Z saulius 
;
_cod_original_cell_volume 2651.0(10)
_cod_original_sg_symbol_H-M P2(1)/n
_cod_database_code 7004795

loop_
_symmetry_equiv_pos_as_xyz
'x, y, z'
'-x+1/2, y+1/2, -z+1/2'
'-x, -y, -z'
'x-1/2, -y-1/2, z-1/2'

loop_
_atom_site_label
_atom_site_type_symbol
_atom_site_fract_x
_atom_site_fract_y
_atom_site_fract_z
_atom_site_U_iso_or_equiv
_atom_site_adp_type
_atom_site_occupancy
_atom_site_symmetry_multiplicity
_atom_site_calc_flag
_atom_site_refinement_flags
_atom_site_disorder_assembly
_atom_site_disorder_group
Pt1 Pt 0.682506(10) 0.831730(13) 0.066753(9) 0.03883(5) Uani 1 1 d . . .
N1 N 0.6144(2) 0.7979(3) -0.1201(2) 0.0489(9) Uani 1 1 d . . .
N2 N 0.6509(2) 0.6961(3) -0.00740(18) 0.0418(8) Uani 1 1 d . . .
N3 N 0.7727(2) 0.9159(3) -0.10097(19) 0.0480(9) Uani 1 1 d . . .
N4 N 0.8370(2) 0.8510(3) 0.02107(18) 0.0424(8) Uani 1 1 d . . .
C1 C 0.5852(3) 0.7676(4) -0.1921(3) 0.0667(14) Uani 1 1 d . . .
H1A H 0.5767 0.8172 -0.2314 0.080 Uiso 1 1 calc R . .
C2 C 0.5709(3) 0.6557(5) -0.1970(3) 0.0673(13) Uani 1 1 d . . .
H2A H 0.5492 0.6155 -0.2393 0.081 Uiso 1 1 calc R . .
C3 C 0.5949(3) 0.6112(4) -0.1261(3) 0.0545(12) Uani 1 1 d . . .
C4 C 0.5988(3) 0.5055(4) -0.0944(3) 0.0660(13) Uani 1 1 d . . .
H4A H 0.5808 0.4422 -0.1224 0.079 Uiso 1 1 calc R . .
C5 C 0.6299(3) 0.4966(4) -0.0211(3) 0.0623(12) Uani 1 1 d . . .
H5A H 0.6346 0.4263 0.0009 0.075 Uiso 1 1 calc R . .
C6 C 0.6543(3) 0.5913(4) 0.0204(2) 0.0524(11) Uani 1 1 d . . .
H6A H 0.6741 0.5823 0.0703 0.063 Uiso 1 1 calc R . .
C7 C 0.6222(3) 0.7022(3) -0.0785(3) 0.0422(10) Uani 1 1 d . . .
C8 C 0.8241(4) 0.9396(3) -0.1645(3) 0.0672(13) Uani 1 1 d . . .
H8A H 0.7884 0.9631 -0.2086 0.081 Uiso 1 1 calc R . .
C9 C 0.9337(4) 0.9238(3) -0.1537(3) 0.0719(15) Uani 1 1 d . . .
H9A H 0.9853 0.9336 -0.1884 0.086 Uiso 1 1 calc R . .
C10 C 0.9551(3) 0.8893(3) -0.0791(3) 0.0527(12) Uani 1 1 d . . .
C11 C 1.0466(3) 0.8621(4) -0.0342(3) 0.0660(15) Uani 1 1 d . . .
H11A H 1.1160 0.8657 -0.0518 0.079 Uiso 1 1 calc R . .
C12 C 1.0333(3) 0.8300(4) 0.0359(3) 0.0656(13) Uani 1 1 d . . .
H12A H 1.0942 0.8110 0.0668 0.079 Uiso 1 1 calc R . .
C13 C 0.9294(3) 0.8253(3) 0.0621(2) 0.0551(11) Uani 1 1 d . . .
H13A H 0.9233 0.8031 0.1106 0.066 Uiso 1 1 calc R . .
C14 C 0.8511(3) 0.8833(3) -0.0480(2) 0.0435(10) Uani 1 1 d . . .
C15 C 0.6549(3) 0.9086(3) -0.0985(2) 0.0511(11) Uani 1 1 d . . .
H15A H 0.6205 0.9643 -0.1313 0.061 Uiso 1 1 calc R . .
H15B H 0.6351 0.9249 -0.0489 0.061 Uiso 1 1 calc R . .
C16 C 0.7167(3) 0.9533(3) 0.1390(2) 0.0405(10) Uani 1 1 d . . .
C17 C 0.6789(3) 1.0614(4) 0.1299(2) 0.0586(12) Uani 1 1 d . . .
H17A H 0.6328 1.0777 0.0886 0.070 Uiso 1 1 calc R . .
C18 C 0.7060(4) 1.1471(4) 0.1791(3) 0.0721(14) Uani 1 1 d . . .
H18A H 0.6788 1.2190 0.1704 0.087 Uiso 1 1 calc R . .
C19 C 0.7730(4) 1.1251(4) 0.2405(3) 0.0765(16) Uani 1 1 d . . .
H19A H 0.7919 1.1819 0.2739 0.092 Uiso 1 1 calc R . .
C20 C 0.8118(3) 1.0196(4) 0.2523(2) 0.0657(14) Uani 1 1 d . . .
H20A H 0.8567 1.0039 0.2943 0.079 Uiso 1 1 calc R . .
C21 C 0.7854(3) 0.9362(3) 0.2027(2) 0.0498(11) Uani 1 1 d . . .
H21A H 0.8143 0.8650 0.2117 0.060 Uiso 1 1 calc R . .
C22 C 0.5341(3) 0.8152(3) 0.1044(2) 0.0379(9) Uani 1 1 d . . .
C23 C 0.5089(3) 0.8123(3) 0.1771(2) 0.0521(11) Uani 1 1 d . . .
H23A H 0.5654 0.8206 0.2135 0.063 Uiso 1 1 calc R . .
C24 C 0.4029(3) 0.7975(3) 0.1984(2) 0.0588(13) Uani 1 1 d . . .
H24A H 0.3906 0.7941 0.2482 0.071 Uiso 1 1 calc R . .
C25 C 0.3168(3) 0.7879(3) 0.1470(3) 0.0546(12) Uani 1 1 d . . .
H25A H 0.2459 0.7780 0.1613 0.066 Uiso 1 1 calc R . .
C26 C 0.3365(3) 0.7929(3) 0.0749(3) 0.0568(13) Uani 1 1 d . . .
H26A H 0.2785 0.7885 0.0392 0.068 Uiso 1 1 calc R . .
C27 C 0.4432(3) 0.8047(3) 0.0539(2) 0.0442(11) Uani 1 1 d . . .
H27A H 0.4546 0.8056 0.0039 0.053 Uiso 1 1 calc R . .

loop_
_atom_site_aniso_label
_atom_site_aniso_U_11
_atom_site_aniso_U_22
_atom_site_aniso_U_33
_atom_site_aniso_U_23
_atom_site_aniso_U_13
_atom_site_aniso_U_12
Pt1 0.03297(7) 0.04079(9) 0.04279(10) -0.00270(10) 0.00304(6) -0.00052(9)
N1 0.0476(19) 0.058(3) 0.040(2) -0.0082(19) -0.0024(18) 0.0016(18)
N2 0.0372(16) 0.043(2) 0.045(2) -0.0019(17) 0.0045(16) 0.0005(15)
N3 0.0469(19) 0.046(2) 0.052(2) 0.0074(18) 0.0081(19) -0.0012(17)
N4 0.0346(16) 0.043(2) 0.049(2) -0.0041(18) 0.0044(16) -0.0014(15)
C1 0.061(3) 0.083(4) 0.055(4) -0.002(3) 0.000(3) 0.001(3)
C2 0.060(3) 0.086(4) 0.055(3) -0.023(3) -0.002(2) -0.006(3)
C3 0.047(2) 0.055(3) 0.062(4) -0.015(3) 0.009(2) -0.001(2)
C4 0.057(3) 0.058(3) 0.085(4) -0.031(3) 0.016(3) -0.009(3)
C5 0.064(3) 0.047(3) 0.076(4) -0.004(3) 0.012(3) -0.009(2)
C6 0.052(2) 0.053(3) 0.052(3) -0.006(3) 0.005(2) -0.003(2)
C7 0.034(2) 0.042(3) 0.051(3) -0.007(2) 0.008(2) -0.0024(18)
C8 0.083(3) 0.062(3) 0.059(4) 0.006(3) 0.026(3) -0.007(3)
C9 0.075(3) 0.058(3) 0.088(4) 0.006(3) 0.039(3) -0.009(3)
C10 0.049(2) 0.040(3) 0.072(4) -0.007(2) 0.026(3) -0.005(2)
C11 0.043(2) 0.070(4) 0.088(4) -0.016(3) 0.022(3) -0.007(2)
C12 0.034(2) 0.075(3) 0.088(4) -0.010(3) 0.002(2) 0.006(2)
C13 0.043(2) 0.061(3) 0.062(3) -0.002(3) 0.004(2) 0.003(2)
C14 0.049(2) 0.033(2) 0.050(3) -0.009(2) 0.013(2) -0.0047(19)
C15 0.050(2) 0.049(3) 0.054(3) 0.004(2) 0.002(2) 0.005(2)
C16 0.0329(19) 0.046(3) 0.043(3) 0.002(2) 0.0079(19) -0.0026(18)
C17 0.061(3) 0.056(3) 0.059(3) -0.001(3) 0.004(2) 0.007(2)
C18 0.085(3) 0.044(3) 0.090(4) -0.011(3) 0.022(3) 0.004(3)
C19 0.067(3) 0.072(4) 0.092(5) -0.036(3) 0.019(3) -0.015(3)
C20 0.048(2) 0.091(4) 0.058(3) -0.024(3) 0.002(2) -0.007(3)
C21 0.050(2) 0.050(3) 0.049(3) -0.008(2) 0.002(2) 0.000(2)
C22 0.0400(19) 0.033(2) 0.041(2) -0.001(2) 0.0016(18) 0.0010(18)
C23 0.043(2) 0.065(3) 0.047(3) -0.001(2) 0.002(2) 0.001(2)
C24 0.057(3) 0.073(4) 0.048(3) 0.003(2) 0.014(2) -0.002(2)
C25 0.037(2) 0.059(3) 0.070(4) -0.003(3) 0.015(2) -0.001(2)
C26 0.037(2) 0.070(3) 0.063(3) -0.009(3) -0.003(2) 0.003(2)
C27 0.040(2) 0.052(3) 0.041(3) 0.002(2) 0.0029(19) 0.0031(19)

loop_
_atom_type_symbol
_atom_type_description
_atom_type_scat_dispersion_real
_atom_type_scat_dispersion_imag
_atom_type_scat_source
C C 0.0033 0.0016 'International Tables Vol C Tables 4.2.6.8 and 6.1.1.4'
H H 0.0000 0.0000 'International Tables Vol C Tables 4.2.6.8 and 6.1.1.4'
N N 0.0061 0.0033 'International Tables Vol C Tables 4.2.6.8 and 6.1.1.4'
Pt Pt -1.7033 8.3905 'International Tables Vol C Tables 4.2.6.8 and 6.1.1.4'

loop_
_geom_angle_atom_site_label_1
_geom_angle_atom_site_label_2
_geom_angle_atom_site_label_3
_geom_angle
_geom_angle_site_symmetry_1
_geom_angle_site_symmetry_3
_geom_angle_publ_flag
C16 Pt1 C22 90.01(14) . . ?
C16 Pt1 N2 177.20(15) . . ?
C22 Pt1 N2 90.72(13) . . ?
C16 Pt1 N4 91.57(12) . . ?
C22 Pt1 N4 177.04(14) . . ?
N2 Pt1 N4 87.82(11) . . ?
C7 N1 C1 108.0(4) . . ?
C7 N1 C15 126.7(4) . . ?
C1 N1 C15 123.7(4) . . ?
C7 N2 C6 114.7(3) . . ?
C7 N2 Pt1 127.3(3) . . ?
C6 N2 Pt1 117.9(3) . . ?
C14 N3 C8 108.0(3) . . ?
C14 N3 C15 127.7(3) . . ?
C8 N3 C15 123.4(4) . . ?
C14 N4 C13 115.4(3) . . ?
C14 N4 Pt1 125.0(2) . . ?
C13 N4 Pt1 119.6(3) . . ?
C2 C1 N1 110.3(4) . . ?
C1 C2 C3 107.1(4) . . ?
C4 C3 C2 136.3(5) . . ?
C4 C3 C7 116.3(4) . . ?
C2 C3 C7 107.3(4) . . ?
C5 C4 C3 118.5(5) . . ?
C4 C5 C6 120.4(5) . . ?
N2 C6 C5 123.7(4) . . ?
N2 C7 N1 126.3(4) . . ?
N2 C7 C3 126.5(4) . . ?
N1 C7 C3 107.2(4) . . ?
C9 C8 N3 110.7(4) . . ?
C8 C9 C10 107.0(4) . . ?
C11 C10 C9 136.2(4) . . ?
C11 C10 C14 117.5(4) . . ?
C9 C10 C14 106.3(4) . . ?
C12 C11 C10 118.8(4) . . ?
C11 C12 C13 120.5(4) . . ?
N4 C13 C12 123.6(4) . . ?
N4 C14 N3 128.0(3) . . ?
N4 C14 C10 124.2(4) . . ?
N3 C14 C10 107.9(4) . . ?
N3 C15 N1 111.6(3) . . ?
C17 C16 C21 114.4(4) . . ?
C17 C16 Pt1 123.5(3) . . ?
C21 C16 Pt1 122.0(3) . . ?
C16 C17 C18 123.5(4) . . ?
C19 C18 C17 119.4(5) . . ?
C20 C19 C18 119.5(5) . . ?
C19 C20 C21 120.4(5) . . ?
C20 C21 C16 122.8(4) . . ?
C23 C22 C27 114.0(3) . . ?
C23 C22 Pt1 127.0(3) . . ?
C27 C22 Pt1 119.0(3) . . ?
C22 C23 C24 123.1(4) . . ?
C25 C24 C23 120.7(4) . . ?
C26 C25 C24 118.7(4) . . ?
C25 C26 C27 120.2(4) . . ?
C26 C27 C22 123.2(4) . . ?

loop_
_geom_bond_atom_site_label_1
_geom_bond_atom_site_label_2
_geom_bond_distance
_geom_bond_site_symmetry_2
_geom_bond_publ_flag
Pt1 C16 1.983(4) . ?
Pt1 C22 1.994(3) . ?
Pt1 N2 2.125(3) . ?
Pt1 N4 2.130(3) . ?
N1 C7 1.369(4) . ?
N1 C1 1.382(5) . ?
N1 C15 1.455(4) . ?
N2 C7 1.319(5) . ?
N2 C6 1.349(5) . ?
N3 C14 1.369(4) . ?
N3 C8 1.383(5) . ?
N3 C15 1.448(4) . ?
N4 C14 1.337(4) . ?
N4 C13 1.346(4) . ?
C1 C2 1.348(6) . ?
C2 C3 1.409(6) . ?
C3 C4 1.386(6) . ?
C3 C7 1.414(5) . ?
C4 C5 1.365(5) . ?
C5 C6 1.381(5) . ?
C8 C9 1.355(5) . ?
C9 C10 1.426(6) . ?
C10 C11 1.378(5) . ?
C10 C14 1.431(5) . ?
C11 C12 1.352(5) . ?
C12 C13 1.390(5) . ?
C16 C17 1.376(5) . ?
C16 C21 1.400(5) . ?
C17 C18 1.384(5) . ?
C18 C19 1.365(6) . ?
C19 C20 1.358(6) . ?
C20 C21 1.366(5) . ?
C22 C23 1.380(5) . ?
C22 C27 1.399(4) . ?
C23 C24 1.390(4) . ?
C24 C25 1.365(5) . ?
C25 C26 1.352(5) . ?
C26 C27 1.393(4) . ?

loop_
_platon_squeeze_void_nr
_platon_squeeze_void_average_x
_platon_squeeze_void_average_y
_platon_squeeze_void_average_z
_platon_squeeze_void_volume
_platon_squeeze_void_count_electrons
1 0.500 -0.001 0.500 283.7 76.3
2 1.000 0.499 0.000 283.7 76.0
